data_4121051
loop_
_publ_author_name
'Yunzhe Jiao'
'James Morris'
'William W. Brennessel'
'William D. Jones'

_publ_contact_author_address
;
 'Department of Chemistry, University of Rochester, Rochester,  
New York 14627'
;
_publ_contact_author_email jones@chem.rochester.edu
_publ_contact_author_name 'William D. Jones'
_publ_section_title
;
 Kinetic and Thermodynamic Selectivity of Intermolecular C-H Activation at
 [Tp'Rh(PMe3)]. How Does the Ancillary Ligand Affect the Metal-Carbon Bond
 Strength?
;
_journal_name_full 'Journal of the American Chemical Society'
_journal_page_first 16198
_journal_page_last 16212
_journal_paper_doi 10.1021/ja4080985
_journal_volume 135
_journal_year 2013
_chemical_formula_moiety 'C21 H32 B F3 N6 P Rh'
_chemical_formula_sum 'C21 H32 B F3 N6 P Rh'
_chemical_formula_weight 570.22
_chemical_name_common jonyj25
_chemical_name_systematic
; 
 ? 
;
_space_group_IT_number 14
_symmetry_cell_setting monoclinic
_symmetry_space_group_name_Hall '-P 2ybc'
_symmetry_space_group_name_H-M 'P 1 21/c 1'
_atom_sites_solution_hydrogens geom
_atom_sites_solution_primary direct
_atom_sites_solution_secondary difmap
_audit_creation_method SHELXL-97
_cell_angle_alpha 90.00
_cell_angle_beta 100.178(3)
_cell_angle_gamma 90.00
_cell_formula_units_Z 4
_cell_length_a 12.1163(18)
_cell_length_b 15.363(2)
_cell_length_c 14.040(2)
_cell_measurement_reflns_used 4057
_cell_measurement_temperature 100.0(1)
_cell_measurement_theta_max 25.26
_cell_measurement_theta_min 2.16
_cell_volume 2572.3(6)
_computing_cell_refinement 'SAINT (Bruker, 2009)'
_computing_data_collection 'APEX2 (Bruker, 2011)'
_computing_data_reduction 'SAINT (Bruker, 2009)'
_computing_molecular_graphics 'SHELXTL (Sheldrick, 2008)'
_computing_publication_material 'SHELXTL (Sheldrick, 2008)'
_computing_structure_refinement 'SHELXL-97 (Sheldrick, 2008)'
_computing_structure_solution 'SIR97 (Altomare et al., 1999)'
_diffrn_ambient_temperature 100.0(1)
_diffrn_measured_fraction_theta_full 1.000
_diffrn_measured_fraction_theta_max 1.000
_diffrn_measurement_device_type 'Bruker SMART APEX II CCD Platform'
_diffrn_measurement_method 'area detector, \w scans per \f'
_diffrn_radiation_monochromator graphite
_diffrn_radiation_source 'fine-focus sealed tube'
_diffrn_radiation_type MoK\a
_diffrn_radiation_wavelength 0.71073
_diffrn_reflns_av_R_equivalents 0.1137
_diffrn_reflns_av_sigmaI/netI 0.0807
_diffrn_reflns_limit_h_max 16
_diffrn_reflns_limit_h_min -16
_diffrn_reflns_limit_k_max 21
_diffrn_reflns_limit_k_min -21
_diffrn_reflns_limit_l_max 19
_diffrn_reflns_limit_l_min -19
_diffrn_reflns_number 39248
_diffrn_reflns_theta_full 29.57
_diffrn_reflns_theta_max 29.57
_diffrn_reflns_theta_min 1.71
_diffrn_standards_number 0
_exptl_absorpt_coefficient_mu 0.768
_exptl_absorpt_correction_T_max 0.9554
_exptl_absorpt_correction_T_min 0.8615
_exptl_absorpt_correction_type multi-scan
_exptl_absorpt_process_details 'SADABS (Sheldrick, 2008)'
_exptl_crystal_colour 'pale yellow'
_exptl_crystal_density_diffrn 1.472
_exptl_crystal_description rod
_exptl_crystal_F_000 1168
_exptl_crystal_size_max 0.20
_exptl_crystal_size_mid 0.08
_exptl_crystal_size_min 0.06
_refine_diff_density_max 1.417
_refine_diff_density_min -1.046
_refine_diff_density_rms 0.119
_refine_ls_extinction_method none
_refine_ls_goodness_of_fit_ref 1.019
_refine_ls_hydrogen_treatment mixed
_refine_ls_matrix_type full
_refine_ls_number_parameters 362
_refine_ls_number_reflns 7210
_refine_ls_number_restraints 47
_refine_ls_restrained_S_all 1.023
_refine_ls_R_factor_all 0.1085
_refine_ls_R_factor_gt 0.0595
_refine_ls_shift/su_max 0.001
_refine_ls_shift/su_mean 0.000
_refine_ls_structure_factor_coef Fsqd
_refine_ls_weighting_details 'calc w=1/[\s^2^(Fo^2^)+(0.0688P)^2^+2.3719P] where P=(Fo^2^+2Fc^2^)/3'
_refine_ls_weighting_scheme calc
_refine_ls_wR_factor_gt 0.1327
_refine_ls_wR_factor_ref 0.1549
_reflns_number_gt 4496
_reflns_number_total 7210
_reflns_threshold_expression >2sigma(I)
_cod_data_source_file ja4080985_si_002_06.cif
_cod_data_source_block 3q
_cod_original_cell_volume 2572.4(7)
_cod_database_code 4121051

loop_
_symmetry_equiv_pos_as_xyz
'x, y, z'
'-x, y+1/2, -z+1/2'
'-x, -y, -z'
'x, -y-1/2, z-1/2'

loop_
_atom_site_label
_atom_site_type_symbol
_atom_site_fract_x
_atom_site_fract_y
_atom_site_fract_z
_atom_site_U_iso_or_equiv
_atom_site_adp_type
_atom_site_occupancy
_atom_site_symmetry_multiplicity
_atom_site_calc_flag
_atom_site_refinement_flags
_atom_site_disorder_assembly
_atom_site_disorder_group
Rh1 Rh 0.78957(3) 0.85288(3) 0.05374(2) 0.02878(12) Uani 1 1 d D . .
H1 H 0.822(4) 0.956(3) 0.060(3) 0.039(14) Uiso 1 1 d . . .
N1 N 0.6258(3) 0.8799(3) -0.0233(3) 0.0301(8) Uani 1 1 d . A .
N2 N 0.5382(3) 0.8356(3) 0.0039(3) 0.0312(9) Uani 1 1 d . . .
N3 N 0.7148(3) 0.8766(2) 0.1751(3) 0.0283(8) Uani 1 1 d . A .
N4 N 0.6165(3) 0.8346(2) 0.1807(3) 0.0282(8) Uani 1 1 d . . .
N5 N 0.7412(3) 0.7128(3) 0.0704(3) 0.0305(8) Uani 1 1 d D A .
N6 N 0.6313(3) 0.7009(3) 0.0803(3) 0.0328(9) Uani 1 1 d D . .
B1 B 0.5574(4) 0.7786(4) 0.0947(4) 0.0317(11) Uani 1 1 d . A .
H1B H 0.4837 0.7575 0.1083 0.038 Uiso 1 1 calc R . .
C1 C 0.5807(5) 0.9374(3) -0.0915(3) 0.0393(12) Uani 1 1 d . . .
C2 C 0.4643(4) 0.9270(4) -0.1091(3) 0.0443(14) Uani 1 1 d . A .
H2 H 0.4120 0.9585 -0.1547 0.053 Uiso 1 1 calc R . .
C3 C 0.4399(4) 0.8638(4) -0.0493(3) 0.0406(12) Uani 1 1 d . A .
C4 C 0.7434(4) 0.9233(3) 0.2564(3) 0.0326(10) Uani 1 1 d . . .
C5 C 0.6649(4) 0.9093(3) 0.3161(3) 0.0343(11) Uani 1 1 d . A .
H5 H 0.6654 0.9334 0.3784 0.041 Uiso 1 1 calc R . .
C6 C 0.5862(4) 0.8533(3) 0.2664(3) 0.0308(9) Uani 1 1 d . A .
C14 C 0.9134(10) 0.6227(12) 0.0751(17) 0.060(4) Uani 0.702(15) 1 d PD A 1
H14A H 0.9249 0.6179 0.0079 0.090 Uiso 0.702(15) 1 calc PR A 1
H14B H 0.9383 0.5689 0.1099 0.090 Uiso 0.702(15) 1 calc PR A 1
H14C H 0.9568 0.6719 0.1064 0.090 Uiso 0.702(15) 1 calc PR A 1
C7 C 0.7931(11) 0.6367(5) 0.077(3) 0.035(2) Uani 0.702(15) 1 d PD A 1
C8 C 0.7180(8) 0.5721(7) 0.0928(14) 0.034(2) Uani 0.702(15) 1 d PD A 1
H8 H 0.7322 0.5114 0.1003 0.041 Uiso 0.702(15) 1 calc PR A 1
C9 C 0.6204(8) 0.6140(4) 0.0957(12) 0.033(2) Uani 0.702(15) 1 d PD A 1
C15 C 0.5103(8) 0.5786(9) 0.1125(10) 0.043(3) Uani 0.702(15) 1 d PD A 1
H15A H 0.4936 0.6017 0.1735 0.065 Uiso 0.702(15) 1 calc PR A 1
H15B H 0.5143 0.5150 0.1160 0.065 Uiso 0.702(15) 1 calc PR A 1
H15C H 0.4510 0.5961 0.0591 0.065 Uiso 0.702(15) 1 calc PR A 1
C14' C 0.892(2) 0.606(3) 0.090(5) 0.060(4) Uani 0.298(15) 1 d PD A 5
H14D H 0.9020 0.5690 0.0359 0.090 Uiso 0.298(15) 1 calc PR A 5
H14E H 0.9155 0.5748 0.1512 0.090 Uiso 0.298(15) 1 calc PR A 5
H14F H 0.9374 0.6590 0.0901 0.090 Uiso 0.298(15) 1 calc PR A 5
C7' C 0.773(3) 0.6305(11) 0.081(7) 0.035(2) Uani 0.298(15) 1 d PD A 5
C8' C 0.686(2) 0.5737(19) 0.087(4) 0.034(2) Uani 0.298(15) 1 d PD A 5
H8' H 0.6932 0.5122 0.0923 0.041 Uiso 0.298(15) 1 calc PR A 5
C9' C 0.591(2) 0.6186(9) 0.085(3) 0.033(2) Uani 0.298(15) 1 d PD A 5
C15' C 0.4759(19) 0.591(3) 0.094(3) 0.043(3) Uani 0.298(15) 1 d PD A 5
H15D H 0.4569 0.6152 0.1540 0.065 Uiso 0.298(15) 1 calc PR A 5
H15E H 0.4721 0.5276 0.0960 0.065 Uiso 0.298(15) 1 calc PR A 5
H15F H 0.4226 0.6131 0.0386 0.065 Uiso 0.298(15) 1 calc PR A 5
C10 C 0.6479(6) 1.0023(4) -0.1343(4) 0.0524(15) Uani 1 1 d . A .
H10A H 0.7198 1.0111 -0.0909 0.079 Uiso 1 1 calc R . .
H10B H 0.6070 1.0576 -0.1430 0.079 Uiso 1 1 calc R . .
H10C H 0.6613 0.9813 -0.1971 0.079 Uiso 1 1 calc R . .
C11 C 0.3282(4) 0.8250(4) -0.0400(4) 0.0544(16) Uani 1 1 d . . .
H11A H 0.3207 0.8238 0.0284 0.082 Uiso 1 1 calc R A .
H11B H 0.3232 0.7656 -0.0658 0.082 Uiso 1 1 calc R . .
H11C H 0.2679 0.8605 -0.0765 0.082 Uiso 1 1 calc R . .
C12 C 0.8438(4) 0.9818(4) 0.2738(4) 0.0422(12) Uani 1 1 d . A .
H12A H 0.9122 0.9467 0.2787 0.063 Uiso 1 1 calc R . .
H12B H 0.8452 1.0141 0.3342 0.063 Uiso 1 1 calc R . .
H12C H 0.8399 1.0229 0.2200 0.063 Uiso 1 1 calc R . .
C13 C 0.4870(4) 0.8124(4) 0.2993(4) 0.0449(13) Uani 1 1 d . . .
H13A H 0.4191 0.8243 0.2518 0.067 Uiso 1 1 calc R A .
H13B H 0.4787 0.8367 0.3622 0.067 Uiso 1 1 calc R . .
H13C H 0.4984 0.7493 0.3054 0.067 Uiso 1 1 calc R . .
C16 C 0.9394(4) 0.8377(4) 0.1326(4) 0.0433(13) Uani 1 1 d . A .
C17 C 1.0294(5) 0.8273(4) 0.1761(4) 0.0516(15) Uani 1 1 d D . .
C18 C 1.1414(9) 0.804(2) 0.2185(13) 0.058(4) Uani 0.464(15) 1 d PD A 1
F1 F 1.2148(11) 0.8016(13) 0.1552(11) 0.088(3) Uani 0.464(15) 1 d PDU A 1
F2 F 1.182(3) 0.861(2) 0.2871(16) 0.115(8) Uani 0.464(15) 1 d PDU A 1
F3 F 1.156(6) 0.7248(19) 0.261(3) 0.082(3) Uani 0.464(15) 1 d PD A 1
C18' C 1.1388(8) 0.818(2) 0.2330(12) 0.058(4) Uani 0.536(15) 1 d PD A 5
F1' F 1.2170(10) 0.8506(11) 0.1837(10) 0.088(3) Uani 0.536(15) 1 d PD A 5
F2' F 1.162(2) 0.8536(16) 0.3212(13) 0.095(5) Uani 0.536(15) 1 d PDU A 5
F3' F 1.165(5) 0.7333(17) 0.246(3) 0.082(3) Uani 0.536(15) 1 d PD A 5
P1 P 0.8721(4) 0.8470(5) -0.0775(3) 0.0305(8) Uani 0.702(15) 1 d PD A 1
C19 C 0.9937(11) 0.7765(12) -0.0716(10) 0.097(6) Uani 0.702(15) 1 d PDU A 1
H19A H 1.0338 0.7913 -0.1242 0.145 Uiso 0.702(15) 1 calc PR A 1
H19B H 0.9691 0.7157 -0.0782 0.145 Uiso 0.702(15) 1 calc PR A 1
H19C H 1.0437 0.7846 -0.0093 0.145 Uiso 0.702(15) 1 calc PR A 1
C20 C 0.9254(11) 0.9458(8) -0.1190(9) 0.068(4) Uani 0.702(15) 1 d PDU A 1
H20A H 0.9864 0.9678 -0.0696 0.102 Uiso 0.702(15) 1 calc PR A 1
H20B H 0.8652 0.9891 -0.1311 0.102 Uiso 0.702(15) 1 calc PR A 1
H20C H 0.9538 0.9346 -0.1790 0.102 Uiso 0.702(15) 1 calc PR A 1
C21 C 0.7818(17) 0.8031(14) -0.1809(12) 0.0457(16) Uani 0.702(15) 1 d PD A 1
H21A H 0.7174 0.8419 -0.1997 0.069 Uiso 0.702(15) 1 calc PR A 1
H21B H 0.7553 0.7456 -0.1649 0.069 Uiso 0.702(15) 1 calc PR A 1
H21C H 0.8231 0.7978 -0.2346 0.069 Uiso 0.702(15) 1 calc PR A 1
P1' P 0.8738(10) 0.8200(7) -0.0742(7) 0.0305(8) Uani 0.298(15) 1 d PD A 5
C19' C 0.961(3) 0.725(2) -0.076(3) 0.097(6) Uani 0.298(15) 1 d PD A 5
H19D H 1.0024 0.7293 -0.1299 0.145 Uiso 0.298(15) 1 calc PR A 5
H19E H 0.9135 0.6725 -0.0849 0.145 Uiso 0.298(15) 1 calc PR A 5
H19F H 1.0139 0.7204 -0.0150 0.145 Uiso 0.298(15) 1 calc PR A 5
C20' C 0.971(2) 0.9029(19) -0.100(2) 0.068(4) Uani 0.298(15) 1 d PD A 5
H20D H 0.9977 0.8881 -0.1602 0.102 Uiso 0.298(15) 1 calc PR A 5
H20E H 1.0352 0.9059 -0.0468 0.102 Uiso 0.298(15) 1 calc PR A 5
H20F H 0.9332 0.9594 -0.1077 0.102 Uiso 0.298(15) 1 calc PR A 5
C21' C 0.780(4) 0.807(3) -0.187(3) 0.0457(16) Uani 0.298(15) 1 d PD A 5
H21D H 0.7659 0.8637 -0.2187 0.069 Uiso 0.298(15) 1 calc PR A 5
H21E H 0.7091 0.7821 -0.1755 0.069 Uiso 0.298(15) 1 calc PR A 5
H21F H 0.8139 0.7677 -0.2290 0.069 Uiso 0.298(15) 1 calc PR A 5

loop_
_atom_site_aniso_label
_atom_site_aniso_U_11
_atom_site_aniso_U_22
_atom_site_aniso_U_33
_atom_site_aniso_U_23
_atom_site_aniso_U_13
_atom_site_aniso_U_12
Rh1 0.02299(17) 0.0427(2) 0.02132(16) 0.00251(16) 0.00563(12) -0.00292(17)
N1 0.034(2) 0.035(2) 0.0211(17) -0.0004(15) 0.0047(15) 0.0026(17)
N2 0.0225(18) 0.045(3) 0.0253(18) -0.0043(16) 0.0034(15) 0.0003(16)
N3 0.0220(18) 0.039(2) 0.0234(18) -0.0008(15) 0.0027(14) 0.0032(16)
N4 0.0223(18) 0.040(2) 0.0236(18) 0.0025(15) 0.0069(14) 0.0029(15)
N5 0.027(2) 0.041(2) 0.0244(18) -0.0019(16) 0.0081(15) -0.0004(17)
N6 0.032(2) 0.037(2) 0.030(2) 0.0001(16) 0.0064(16) -0.0049(17)
B1 0.027(3) 0.041(3) 0.029(3) -0.002(2) 0.009(2) -0.003(2)
C1 0.052(3) 0.041(3) 0.023(2) -0.005(2) 0.000(2) 0.010(2)
C2 0.045(3) 0.058(4) 0.026(2) -0.009(2) -0.005(2) 0.023(3)
C3 0.030(2) 0.060(4) 0.028(2) -0.013(2) -0.0030(19) 0.016(2)
C4 0.030(2) 0.040(3) 0.028(2) 0.0035(19) 0.0050(18) 0.004(2)
C5 0.029(2) 0.046(3) 0.029(2) 0.002(2) 0.0092(19) 0.005(2)
C6 0.025(2) 0.042(3) 0.026(2) 0.005(2) 0.0068(17) 0.006(2)
C14 0.040(6) 0.056(8) 0.087(9) -0.011(6) 0.019(5) 0.007(5)
C7 0.035(6) 0.039(3) 0.032(4) -0.009(3) 0.009(7) -0.001(3)
C8 0.034(6) 0.036(3) 0.030(4) -0.001(2) 0.000(7) 0.008(4)
C9 0.028(6) 0.044(3) 0.025(5) 0.002(2) -0.001(6) -0.006(3)
C15 0.039(6) 0.044(6) 0.046(6) 0.004(4) 0.004(5) -0.012(5)
C14' 0.040(6) 0.056(8) 0.087(9) -0.011(6) 0.019(5) 0.007(5)
C7' 0.035(6) 0.039(3) 0.032(4) -0.009(3) 0.009(7) -0.001(3)
C8' 0.034(6) 0.036(3) 0.030(4) -0.001(2) 0.000(7) 0.008(4)
C9' 0.028(6) 0.044(3) 0.025(5) 0.002(2) -0.001(6) -0.006(3)
C15' 0.039(6) 0.044(6) 0.046(6) 0.004(4) 0.004(5) -0.012(5)
C10 0.085(5) 0.038(3) 0.034(3) 0.011(2) 0.011(3) 0.006(3)
C11 0.029(3) 0.081(5) 0.051(3) -0.022(3) 0.001(2) 0.007(3)
C12 0.037(3) 0.053(3) 0.038(3) -0.006(2) 0.009(2) -0.010(2)
C13 0.036(3) 0.057(3) 0.046(3) 0.008(3) 0.019(2) 0.002(3)
C16 0.035(3) 0.064(4) 0.034(3) -0.002(2) 0.015(2) -0.004(3)
C17 0.039(3) 0.067(4) 0.049(3) 0.010(3) 0.010(3) -0.004(3)
C18 0.040(3) 0.074(9) 0.059(6) 0.027(6) 0.006(3) -0.006(4)
F1 0.044(2) 0.126(8) 0.095(6) 0.039(6) 0.017(4) -0.014(6)
F2 0.088(13) 0.145(13) 0.089(14) -0.051(12) -0.049(11) -0.001(10)
F3 0.067(8) 0.101(5) 0.075(10) 0.035(4) 0.004(6) 0.013(5)
C18' 0.040(3) 0.074(9) 0.059(6) 0.027(6) 0.006(3) -0.006(4)
F1' 0.044(2) 0.126(8) 0.095(6) 0.039(6) 0.017(4) -0.014(6)
F2' 0.084(9) 0.103(7) 0.080(11) 0.010(8) -0.035(9) -0.011(6)
F3' 0.067(8) 0.101(5) 0.075(10) 0.035(4) 0.004(6) 0.013(5)
P1 0.0298(7) 0.039(3) 0.0241(7) 0.0052(14) 0.0097(5) -0.0027(17)
C19 0.080(8) 0.164(14) 0.057(5) 0.029(9) 0.041(6) 0.072(9)
C20 0.088(8) 0.076(8) 0.050(5) -0.016(6) 0.040(6) -0.041(6)
C21 0.058(4) 0.051(4) 0.032(3) -0.013(3) 0.016(3) -0.014(3)
P1' 0.0298(7) 0.039(3) 0.0241(7) 0.0052(14) 0.0097(5) -0.0027(17)
C19' 0.080(8) 0.164(14) 0.057(5) 0.029(9) 0.041(6) 0.072(9)
C20' 0.088(8) 0.076(8) 0.050(5) -0.016(6) 0.040(6) -0.041(6)
C21' 0.058(4) 0.051(4) 0.032(3) -0.013(3) 0.016(3) -0.014(3)

loop_
_atom_type_symbol
_atom_type_description
_atom_type_scat_dispersion_real
_atom_type_scat_dispersion_imag
_atom_type_scat_source
C C 0.0033 0.0016 'International Tables Vol C Tables 4.2.6.8 and 6.1.1.4'
H H 0.0000 0.0000 'International Tables Vol C Tables 4.2.6.8 and 6.1.1.4'
B B 0.0013 0.0007 'International Tables Vol C Tables 4.2.6.8 and 6.1.1.4'
N N 0.0061 0.0033 'International Tables Vol C Tables 4.2.6.8 and 6.1.1.4'
F F 0.0171 0.0103 'International Tables Vol C Tables 4.2.6.8 and 6.1.1.4'
P P 0.1023 0.0942 'International Tables Vol C Tables 4.2.6.8 and 6.1.1.4'
Rh Rh -1.1178 0.9187 'International Tables Vol C Tables 4.2.6.8 and 6.1.1.4'

loop_
_geom_angle_atom_site_label_1
_geom_angle_atom_site_label_2
_geom_angle_atom_site_label_3
_geom_angle
C16 Rh1 N3 92.96(17)
C16 Rh1 N1 174.55(19)
N3 Rh1 N1 83.18(14)
C16 Rh1 P1 87.49(19)
N3 Rh1 P1 172.3(2)
N1 Rh1 P1 95.81(16)
C16 Rh1 N5 93.40(19)
N3 Rh1 N5 85.66(14)
N1 Rh1 N5 90.16(14)
P1 Rh1 N5 102.0(2)
C16 Rh1 P1' 85.4(4)
N3 Rh1 P1' 176.9(3)
N1 Rh1 P1' 98.7(3)
P1 Rh1 P1' 10.6(2)
N5 Rh1 P1' 91.8(3)
C16 Rh1 H1 84.1(17)
N3 Rh1 H1 85.7(16)
N1 Rh1 H1 91.8(17)
P1 Rh1 H1 86.7(16)
N5 Rh1 H1 170.9(16)
P1' Rh1 H1 96.8(16)
C1 N1 N2 106.7(4)
C1 N1 Rh1 135.6(4)
N2 N1 Rh1 117.4(3)
C3 N2 N1 109.5(4)
C3 N2 B1 129.0(4)
N1 N2 B1 120.4(4)
C4 N3 N4 107.5(3)
C4 N3 Rh1 134.5(3)
N4 N3 Rh1 117.9(3)
C6 N4 N3 109.0(4)
C6 N4 B1 130.6(4)
N3 N4 B1 120.3(3)
C7' N5 N6 97.4(13)
C7 N5 N6 109.5(6)
C7' N5 Rh1 148.1(13)
C7 N5 Rh1 136.1(5)
N6 N5 Rh1 114.3(3)
C9' N6 N5 119.3(12)
C9 N6 N5 105.6(6)
C9' N6 B1 119.8(13)
C9 N6 B1 132.0(6)
N5 N6 B1 120.7(4)
N6 B1 N2 110.1(4)
N6 B1 N4 109.6(4)
N2 B1 N4 108.2(4)
N6 B1 H1B 109.6
N2 B1 H1B 109.6
N4 B1 H1B 109.6
N1 C1 C2 108.7(5)
N1 C1 C10 123.2(5)
C2 C1 C10 128.0(5)
C3 C2 C1 107.3(5)
C3 C2 H2 126.4
C1 C2 H2 126.4
C2 C3 N2 107.7(5)
C2 C3 C11 129.6(5)
N2 C3 C11 122.7(5)
N3 C4 C5 109.2(4)
N3 C4 C12 122.7(4)
C5 C4 C12 128.1(4)
C6 C5 C4 106.1(4)
C6 C5 H5 127.0
C4 C5 H5 127.0
N4 C6 C5 108.1(4)
N4 C6 C13 123.0(4)
C5 C6 C13 128.7(4)
N5 C7 C8 108.9(8)
N5 C7 C14 126.0(10)
C8 C7 C14 125.0(8)
C9 C8 C7 105.3(9)
C9 C8 H8 127.3
C7 C8 H8 127.3
C8 C9 N6 110.6(8)
C8 C9 C15 129.7(8)
N6 C9 C15 119.7(8)
N5 C7' C8' 114(2)
N5 C7' C14' 121(3)
C8' C7' C14' 125(2)
C9' C8' C7' 109(2)
C9' C8' H8' 125.3
C7' C8' H8' 125.3
C8' C9' N6 99.6(17)
C8' C9' C15' 132(2)
N6 C9' C15' 128(2)
C1 C10 H10A 109.5
C1 C10 H10B 109.5
H10A C10 H10B 109.5
C1 C10 H10C 109.5
H10A C10 H10C 109.5
H10B C10 H10C 109.5
C3 C11 H11A 109.5
C3 C11 H11B 109.5
H11A C11 H11B 109.5
C3 C11 H11C 109.5
H11A C11 H11C 109.5
H11B C11 H11C 109.5
C4 C12 H12A 109.5
C4 C12 H12B 109.5
H12A C12 H12B 109.5
C4 C12 H12C 109.5
H12A C12 H12C 109.5
H12B C12 H12C 109.5
C6 C13 H13A 109.5
C6 C13 H13B 109.5
H13A C13 H13B 109.5
C6 C13 H13C 109.5
H13A C13 H13C 109.5
H13B C13 H13C 109.5
C17 C16 Rh1 177.4(5)
C16 C17 C18' 176.9(13)
C16 C17 C18 170.8(14)
F2 C18 F3 105.9(19)
F2 C18 F1 106.8(17)
F3 C18 F1 102.2(17)
F2 C18 C17 110(3)
F3 C18 C17 117(4)
F1 C18 C17 114.5(13)
F2' C18' F3' 104.9(15)
F2' C18' F1' 105.5(14)
F3' C18' F1' 104.9(17)
F2' C18' C17 120(2)
F3' C18' C17 110(4)
F1' C18' C17 109.9(12)
C20 P1 C21 105.1(7)
C20 P1 C19 100.6(6)
C21 P1 C19 100.8(8)
C20 P1 Rh1 118.1(4)
C21 P1 Rh1 112.5(9)
C19 P1 Rh1 117.4(4)
C21' P1' C19' 100.1(16)
C21' P1' C20' 103.5(16)
C19' P1' C20' 99.4(13)
C21' P1' Rh1 115(2)
C19' P1' Rh1 122.5(13)
C20' P1' Rh1 113.7(10)
P1' C19' H19D 109.5
P1' C19' H19E 109.5
H19D C19' H19E 109.5
P1' C19' H19F 109.5
H19D C19' H19F 109.5
H19E C19' H19F 109.5

loop_
_geom_bond_atom_site_label_1
_geom_bond_atom_site_label_2
_geom_bond_distance
Rh1 C16 1.966(6)
Rh1 N3 2.099(4)
Rh1 N1 2.127(4)
Rh1 P1 2.249(3)
Rh1 N5 2.254(4)
Rh1 P1' 2.274(7)
Rh1 H1 1.63(5)
N1 C1 1.346(6)
N1 N2 1.370(5)
N2 C3 1.360(6)
N2 B1 1.530(6)
N3 C4 1.340(6)
N3 N4 1.369(5)
N4 C6 1.350(5)
N4 B1 1.550(6)
N5 C7' 1.321(10)
N5 C7 1.322(7)
N5 N6 1.374(5)
N6 C9' 1.359(10)
N6 C9 1.362(7)
N6 B1 1.528(7)
B1 H1B 1.0000
C1 C2 1.398(7)
C1 C10 1.479(8)
C2 C3 1.350(8)
C2 H2 0.9500
C3 C11 1.506(8)
C4 C5 1.390(6)
C4 C12 1.498(7)
C5 C6 1.379(7)
C5 H5 0.9500
C6 C13 1.499(6)
C14 C7 1.478(9)
C14 H14A 0.9800
C14 H14B 0.9800
C14 H14C 0.9800
C7 C8 1.393(10)
C8 C9 1.353(10)
C8 H8 0.9500
C9 C15 1.497(9)
C15 H15A 0.9800
C15 H15B 0.9800
C15 H15C 0.9800
C14' C7' 1.473(17)
C14' H14D 0.9800
C14' H14E 0.9800
C14' H14F 0.9800
C7' C8' 1.379(16)
C8' C9' 1.339(17)
C8' H8' 0.9500
C9' C15' 1.487(16)
C15' H15D 0.9800
C15' H15E 0.9800
C15' H15F 0.9800
C10 H10A 0.9800
C10 H10B 0.9800
C10 H10C 0.9800
C11 H11A 0.9800
C11 H11B 0.9800
C11 H11C 0.9800
C12 H12A 0.9800
C12 H12B 0.9800
C12 H12C 0.9800
C13 H13A 0.9800
C13 H13B 0.9800
C13 H13C 0.9800
C16 C17 1.162(8)
C17 C18' 1.429(10)
C17 C18 1.429(11)
C18 F2 1.333(16)
C18 F3 1.350(15)
C18 F1 1.365(14)
C18' F2' 1.336(14)
C18' F3' 1.348(14)
C18' F1' 1.362(15)
P1 C20 1.786(9)
P1 C21 1.788(9)
P1 C19 1.818(10)
C19 H19A 0.9800
C19 H19B 0.9800
C19 H19C 0.9800
C20 H20A 0.9800
C20 H20B 0.9800
C20 H20C 0.9800
C21 H21A 0.9800
C21 H21B 0.9800
C21 H21C 0.9800
P1' C21' 1.791(16)
P1' C19' 1.809(16)
P1' C20' 1.817(16)
C19' H19D 0.9800
C19' H19E 0.9800
C19' H19F 0.9800
C20' H20D 0.9800
C20' H20E 0.9800
C20' H20F 0.9800
C21' H21D 0.9800
C21' H21E 0.9800
C21' H21F 0.9800

loop_
_geom_torsion_atom_site_label_1
_geom_torsion_atom_site_label_2
_geom_torsion_atom_site_label_3
_geom_torsion_atom_site_label_4
_geom_torsion
C16 Rh1 N1 C1 77(2)
N3 Rh1 N1 C1 122.2(5)
P1 Rh1 N1 C1 -50.1(5)
N5 Rh1 N1 C1 -152.2(4)
P1' Rh1 N1 C1 -60.4(5)
C16 Rh1 N1 N2 -96.4(19)
N3 Rh1 N1 N2 -51.3(3)
P1 Rh1 N1 N2 136.5(3)
N5 Rh1 N1 N2 34.3(3)
P1' Rh1 N1 N2 126.2(4)
C1 N1 N2 C3 1.8(5)
Rh1 N1 N2 C3 177.0(3)
C1 N1 N2 B1 -167.2(4)
Rh1 N1 N2 B1 8.0(5)
C16 Rh1 N3 C4 42.4(5)
N1 Rh1 N3 C4 -133.7(4)
P1 Rh1 N3 C4 -50.8(13)
N5 Rh1 N3 C4 135.6(4)
P1' Rh1 N3 C4 100(6)
C16 Rh1 N3 N4 -134.1(3)
N1 Rh1 N3 N4 49.8(3)
P1 Rh1 N3 N4 132.7(11)
N5 Rh1 N3 N4 -40.9(3)
P1' Rh1 N3 N4 -76(6)
C4 N3 N4 C6 -1.7(5)
Rh1 N3 N4 C6 175.7(3)
C4 N3 N4 B1 176.7(4)
Rh1 N3 N4 B1 -5.9(5)
C16 Rh1 N5 C7' -32(8)
N3 Rh1 N5 C7' -125(8)
N1 Rh1 N5 C7' 152(8)
P1 Rh1 N5 C7' 56(8)
P1' Rh1 N5 C7' 54(8)
C16 Rh1 N5 C7 -35(2)
N3 Rh1 N5 C7 -128(2)
N1 Rh1 N5 C7 149(2)
P1 Rh1 N5 C7 53(2)
P1' Rh1 N5 C7 50(2)
C16 Rh1 N5 N6 142.0(3)
N3 Rh1 N5 N6 49.3(3)
N1 Rh1 N5 N6 -33.8(3)
P1 Rh1 N5 N6 -129.8(3)
P1' Rh1 N5 N6 -132.5(4)
C7' N5 N6 C9' -7(5)
C7 N5 N6 C9' -6(3)
Rh1 N5 N6 C9' 176(2)
C7' N5 N6 C9 1(4)
C7 N5 N6 C9 1.8(19)
Rh1 N5 N6 C9 -176.1(8)
C7' N5 N6 B1 168(4)
C7 N5 N6 B1 168.7(18)
Rh1 N5 N6 B1 -9.2(5)
C9' N6 B1 N2 -119(2)
C9 N6 B1 N2 -131.1(10)
N5 N6 B1 N2 66.0(5)
C9' N6 B1 N4 122(2)
C9 N6 B1 N4 110.0(10)
N5 N6 B1 N4 -52.9(5)
C3 N2 B1 N6 126.8(5)
N1 N2 B1 N6 -66.6(5)
C3 N2 B1 N4 -113.4(5)
N1 N2 B1 N4 53.2(5)
C6 N4 B1 N6 -116.9(5)
N3 N4 B1 N6 65.0(5)
C6 N4 B1 N2 123.0(5)
N3 N4 B1 N2 -55.1(5)
N2 N1 C1 C2 -1.8(5)
Rh1 N1 C1 C2 -175.7(3)
N2 N1 C1 C10 175.3(4)
Rh1 N1 C1 C10 1.4(7)
N1 C1 C2 C3 1.2(6)
C10 C1 C2 C3 -175.8(5)
C1 C2 C3 N2 -0.1(6)
C1 C2 C3 C11 -178.1(5)
N1 N2 C3 C2 -1.0(5)
B1 N2 C3 C2 166.7(5)
N1 N2 C3 C11 177.2(4)
B1 N2 C3 C11 -15.1(7)
N4 N3 C4 C5 1.7(5)
Rh1 N3 C4 C5 -175.0(3)
N4 N3 C4 C12 -176.8(4)
Rh1 N3 C4 C12 6.5(7)
N3 C4 C5 C6 -1.1(5)
C12 C4 C5 C6 177.3(5)
N3 N4 C6 C5 1.0(5)
B1 N4 C6 C5 -177.2(4)
N3 N4 C6 C13 -175.1(4)
B1 N4 C6 C13 6.7(8)
C4 C5 C6 N4 0.1(5)
C4 C5 C6 C13 175.9(5)
N6 N5 C7 C8 -1(3)
Rh1 N5 C7 C8 176.1(10)
N6 N5 C7 C14 -176(3)
Rh1 N5 C7 C14 1(5)
N5 C7 C8 C9 0(3)
C14 C7 C8 C9 175(3)
C7 C8 C9 N6 1(2)
C7 C8 C9 C15 -179(2)
N5 N6 C9 C8 -1.8(15)
B1 N6 C9 C8 -166.6(10)
N5 N6 C9 C15 178.3(11)
B1 N6 C9 C15 13.5(18)
N6 N5 C7' C8' 5(7)
Rh1 N5 C7' C8' 180(3)
N6 N5 C7' C14' -171(7)
Rh1 N5 C7' C14' 3(14)
N5 C7' C8' C9' -3(9)
C14' C7' C8' C9' 174(7)
C7' C8' C9' N6 -2(7)
C7' C8' C9' C15' -177(6)
N5 N6 C9' C8' 6(4)
B1 N6 C9' C8' -169(3)
N5 N6 C9' C15' -179(3)
B1 N6 C9' C15' 7(5)
N3 Rh1 C16 C17 166(12)
N1 Rh1 C16 C17 -149(11)
P1 Rh1 C16 C17 -22(12)
N5 Rh1 C16 C17 80(12)
P1' Rh1 C16 C17 -11(12)
Rh1 C16 C17 C18' 156(19)
Rh1 C16 C17 C18 -24(17)
C16 C17 C18 F2 171(7)
C16 C17 C18 F3 -68(8)
C16 C17 C18 F1 51(9)
C16 C17 C18' F2' 16(22)
C16 C17 C18' F3' 138(20)
C16 C17 C18' F1' -107(20)
C16 Rh1 P1 C20 -87.0(6)
N3 Rh1 P1 C20 6.5(14)
N1 Rh1 P1 C20 88.6(6)
N5 Rh1 P1 C20 -180.0(6)
P1' Rh1 P1 C20 -165(3)
C16 Rh1 P1 C21 150.2(8)
N3 Rh1 P1 C21 -116.3(13)
N1 Rh1 P1 C21 -34.2(8)
N5 Rh1 P1 C21 57.2(8)
P1' Rh1 P1 C21 72(3)
C16 Rh1 P1 C19 33.9(6)
N3 Rh1 P1 C19 127.4(12)
N1 Rh1 P1 C19 -150.5(6)
N5 Rh1 P1 C19 -59.1(6)
P1' Rh1 P1 C19 -44(2)
C16 Rh1 P1' C21' 172.8(18)
N3 Rh1 P1' C21' 115(6)
N1 Rh1 P1' C21' -10.9(18)
P1 Rh1 P1' C21' -86(3)
N5 Rh1 P1' C21' 79.6(18)
C16 Rh1 P1' C19' 51.2(18)
N3 Rh1 P1' C19' -7(7)
N1 Rh1 P1' C19' -132.5(18)
P1 Rh1 P1' C19' 152(3)
N5 Rh1 P1' C19' -42.1(18)
C16 Rh1 P1' C20' -68.2(13)
N3 Rh1 P1' C20' -126(6)
N1 Rh1 P1' C20' 108.1(13)
P1 Rh1 P1' C20' 33(2)
N5 Rh1 P1' C20' -161.5(13)
